data_1548924
loop_
_publ_author_name
'Settineri, Nicholas S.'
'Arnold, John'

_publ_section_title
;
 Insertion, protonolysis and photolysis reactivity of a thorium monoalkyl
 amidinate complex.
;
_journal_issue 10
_journal_name_full 'Chemical science'
_journal_page_first 2831
_journal_page_last 2841
_journal_paper_doi 10.1039/c7sc05328b
_journal_volume 9
_journal_year 2018
_chemical_formula_sum 'C56 H87 B N6 O2 Th'
_chemical_formula_weight 1119.16
_chemical_name_systematic '[Th(THF)(BIMA)3][(BPh4)(THF)]'
_space_group_crystal_system monoclinic
_space_group_IT_number 14
_space_group_name_Hall '-P 2ybc'
_space_group_name_H-M_alt 'P 1 21/c 1'
_symmetry_space_group_name_Hall '-P 2ybc'
_symmetry_space_group_name_H-M 'P 1 21/c 1'
_atom_sites_solution_hydrogens geom
_atom_sites_solution_primary iterative
_atom_sites_solution_secondary difmap
_audit_creation_method SHELXL-2014/7
_audit_update_record
;
2017-12-14 deposited with the CCDC.
2018-02-16 downloaded from the CCDC.
;
_cell_angle_alpha 90
_cell_angle_beta 103.688(2)
_cell_angle_gamma 90
_cell_formula_units_Z 4
_cell_length_a 18.6971(7)
_cell_length_b 15.8036(5)
_cell_length_c 18.9111(6)
_cell_measurement_reflns_used 9357
_cell_measurement_temperature 100(2)
_cell_measurement_theta_max 25.43
_cell_measurement_theta_min 2.18
_cell_volume 5429.2(3)
_computing_cell_refinement 'Bruker SAINT'
_computing_data_collection 'Bruker APEX2'
_computing_data_reduction 'Bruker SAINT'
_computing_molecular_graphics Mercury
_computing_publication_material WinGX
_computing_structure_refinement 'SHELXL-2014/7 (Sheldrick, 2014)'
_computing_structure_solution 'SHELXT (Sheldrick 2008)'
_diffrn_ambient_temperature 100(2)
_diffrn_detector_area_resol_mean 8.366
_diffrn_measured_fraction_theta_full 1.000
_diffrn_measured_fraction_theta_max 0.998
_diffrn_measurement_device_type 'Bruker APEX-II CCD'
_diffrn_measurement_method 'phi and omega scans'
_diffrn_radiation_type MoK\a
_diffrn_radiation_wavelength 0.71073
_diffrn_reflns_av_R_equivalents 0.0508
_diffrn_reflns_av_unetI/netI 0.0238
_diffrn_reflns_Laue_measured_fraction_full 1.000
_diffrn_reflns_Laue_measured_fraction_max 0.998
_diffrn_reflns_limit_h_max 22
_diffrn_reflns_limit_h_min -22
_diffrn_reflns_limit_k_max 18
_diffrn_reflns_limit_k_min -19
_diffrn_reflns_limit_l_max 22
_diffrn_reflns_limit_l_min -22
_diffrn_reflns_number 138819
_diffrn_reflns_point_group_measured_fraction_full 1.000
_diffrn_reflns_point_group_measured_fraction_max 0.998
_diffrn_reflns_theta_full 25.000
_diffrn_reflns_theta_max 25.428
_diffrn_reflns_theta_min 1.121
_diffrn_source 'microfocus sealed tube'
_exptl_absorpt_coefficient_mu 2.791
_exptl_absorpt_correction_T_max 0.745
_exptl_absorpt_correction_T_min 0.635
_exptl_absorpt_correction_type multi-scan
_exptl_absorpt_process_details SADABS
_exptl_crystal_colour Colorless
_exptl_crystal_density_diffrn 1.369
_exptl_crystal_description Rod
_exptl_crystal_F_000 2304
_exptl_crystal_size_max 0.050
_exptl_crystal_size_mid 0.020
_exptl_crystal_size_min 0.020
_refine_diff_density_max 1.452
_refine_diff_density_min -0.967
_refine_diff_density_rms 0.074
_refine_ls_extinction_method none
_refine_ls_goodness_of_fit_ref 1.068
_refine_ls_hydrogen_treatment constr
_refine_ls_matrix_type full
_refine_ls_number_parameters 610
_refine_ls_number_reflns 10015
_refine_ls_number_restraints 0
_refine_ls_restrained_S_all 1.068
_refine_ls_R_factor_all 0.0267
_refine_ls_R_factor_gt 0.0204
_refine_ls_shift/su_max 0.004
_refine_ls_shift/su_mean 0.000
_refine_ls_structure_factor_coef Fsqd
_refine_ls_weighting_details 'w=1/[\s^2^(Fo^2^)+(0.0081P)^2^+7.6868P] where P=(Fo^2^+2Fc^2^)/3'
_refine_ls_weighting_scheme calc
_refine_ls_wR_factor_gt 0.0407
_refine_ls_wR_factor_ref 0.0432
_reflns_Friedel_coverage 0.000
_reflns_number_gt 8848
_reflns_number_total 10015
_reflns_threshold_expression 'I > 2\s(I)'
_cod_data_source_file c7sc05328b2.cif
_cod_data_source_block Th(THF)(BIMA)3(BPh4)
_cod_depositor_comments 'Adding full bibliography for 1548917--1548927.cif.'
_cod_database_code 1548924
_shelx_shelxl_version_number 2014/7
_shelx_space_group_comment
;
The symmetry employed for this shelxl refinement is uniquely defined
by the following loop, which should always be used as a source of
symmetry information in preference to the above space-group names.
They are only intended as comments.
;
_shelx_estimated_absorpt_t_min 0.873
_shelx_estimated_absorpt_t_max 0.946

loop_
_space_group_symop_operation_xyz
'x, y, z'
'-x, y+1/2, -z+1/2'
'-x, -y, -z'
'x, -y-1/2, z-1/2'

loop_
_atom_site_label
_atom_site_type_symbol
_atom_site_fract_x
_atom_site_fract_y
_atom_site_fract_z
_atom_site_U_iso_or_equiv
_atom_site_adp_type
_atom_site_occupancy
_atom_site_site_symmetry_order
_atom_site_calc_flag
_atom_site_refinement_flags_posn
_atom_site_refinement_flags_adp
C1 C 0.74960(14) 0.76131(16) 0.09858(14) 0.0208(6) Uani 1 1 d . .
H1A H 0.7414 0.8218 0.0883 0.031 Uiso 1 1 calc R U
H1B H 0.7485 0.7310 0.0532 0.031 Uiso 1 1 calc R U
H1C H 0.7977 0.7532 0.1324 0.031 Uiso 1 1 calc R U
C2 C 0.68933(14) 0.72705(15) 0.13272(13) 0.0185(5) Uani 1 1 d . .
H2 H 0.6410 0.7317 0.0965 0.022 Uiso 1 1 calc R U
C3 C 0.70413(16) 0.63421(16) 0.15287(16) 0.0289(7) Uani 1 1 d . .
H3A H 0.7518 0.6289 0.1879 0.043 Uiso 1 1 calc R U
H3B H 0.7049 0.6016 0.1090 0.043 Uiso 1 1 calc R U
H3C H 0.6652 0.6125 0.1747 0.043 Uiso 1 1 calc R U
C4 C 0.63332(13) 0.77836(14) 0.23063(13) 0.0148(5) Uani 1 1 d . .
C5 C 0.57027(14) 0.71652(16) 0.21179(15) 0.0227(6) Uani 1 1 d . .
H5A H 0.5626 0.6996 0.1607 0.034 Uiso 1 1 calc R U
H5B H 0.5254 0.7433 0.2195 0.034 Uiso 1 1 calc R U
H5C H 0.5818 0.6664 0.2430 0.034 Uiso 1 1 calc R U
C6 C 0.62506(15) 0.77232(17) 0.39467(14) 0.0247(6) Uani 1 1 d . .
H6A H 0.6261 0.7159 0.3735 0.037 Uiso 1 1 calc R U
H6B H 0.5949 0.7710 0.4305 0.037 Uiso 1 1 calc R U
H6C H 0.6753 0.7896 0.4185 0.037 Uiso 1 1 calc R U
C7 C 0.59236(13) 0.83516(15) 0.33480(13) 0.0165(5) Uani 1 1 d . .
H7 H 0.5418 0.8158 0.3098 0.020 Uiso 1 1 calc R U
C8 C 0.58690(14) 0.92237(16) 0.36701(14) 0.0198(5) Uani 1 1 d . .
H8A H 0.6364 0.9430 0.3901 0.030 Uiso 1 1 calc R U
H8B H 0.5575 0.9189 0.4035 0.030 Uiso 1 1 calc R U
H8C H 0.5633 0.9615 0.3283 0.030 Uiso 1 1 calc R U
C9 C 0.90940(14) 0.96843(17) 0.41618(14) 0.0234(6) Uani 1 1 d . .
H9A H 0.9110 0.9181 0.3863 0.035 Uiso 1 1 calc R U
H9B H 0.9446 0.9619 0.4633 0.035 Uiso 1 1 calc R U
H9C H 0.9223 1.0185 0.3913 0.035 Uiso 1 1 calc R U
C10 C 0.83230(14) 0.97895(16) 0.42809(13) 0.0192(6) Uani 1 1 d . .
H10 H 0.8313 1.0325 0.4560 0.023 Uiso 1 1 calc R U
C11 C 0.81183(17) 0.9068(2) 0.47243(15) 0.0344(7) Uani 1 1 d . .
H11A H 0.7634 0.9178 0.4819 0.052 Uiso 1 1 calc R U
H11B H 0.8486 0.9023 0.5188 0.052 Uiso 1 1 calc R U
H11C H 0.8103 0.8538 0.4453 0.052 Uiso 1 1 calc R U
C12 C 0.73541(13) 1.05692(14) 0.34391(13) 0.0129(5) Uani 1 1 d . .
C13 C 0.74758(15) 1.13206(16) 0.39469(14) 0.0223(6) Uani 1 1 d . .
H13A H 0.7106 1.1755 0.3759 0.033 Uiso 1 1 calc R U
H13B H 0.7969 1.1553 0.3980 0.033 Uiso 1 1 calc R U
H13C H 0.7432 1.1141 0.4431 0.033 Uiso 1 1 calc R U
C14 C 0.67951(15) 1.19514(15) 0.22336(14) 0.0217(6) Uani 1 1 d . .
H14A H 0.7251 1.2103 0.2587 0.033 Uiso 1 1 calc R U
H14B H 0.6489 1.2457 0.2103 0.033 Uiso 1 1 calc R U
H14C H 0.6915 1.1716 0.1796 0.033 Uiso 1 1 calc R U
C15 C 0.63776(13) 1.12967(15) 0.25658(13) 0.0165(5) Uani 1 1 d . .
H15 H 0.6239 1.1558 0.2996 0.020 Uiso 1 1 calc R U
C16 C 0.56797(14) 1.10351(16) 0.20259(14) 0.0217(6) Uani 1 1 d . .
H16A H 0.5805 1.0780 0.1598 0.033 Uiso 1 1 calc R U
H16B H 0.5369 1.1534 0.1876 0.033 Uiso 1 1 calc R U
H16C H 0.5413 1.0622 0.2253 0.033 Uiso 1 1 calc R U
C17 C 0.89808(14) 1.03435(17) 0.11545(14) 0.0220(6) Uani 1 1 d . .
H17A H 0.9228 0.9854 0.1423 0.033 Uiso 1 1 calc R U
H17B H 0.9348 1.0768 0.1107 0.033 Uiso 1 1 calc R U
H17C H 0.8708 1.0164 0.0670 0.033 Uiso 1 1 calc R U
C18 C 0.84469(13) 1.07255(15) 0.15662(13) 0.0158(5) Uani 1 1 d . .
H18 H 0.8247 1.1265 0.1320 0.019 Uiso 1 1 calc R U
C19 C 0.88319(14) 1.09243(17) 0.23467(15) 0.0236(6) Uani 1 1 d . .
H19A H 0.8486 1.1204 0.2588 0.035 Uiso 1 1 calc R U
H19B H 0.9251 1.1300 0.2354 0.035 Uiso 1 1 calc R U
H19C H 0.9008 1.0398 0.2603 0.035 Uiso 1 1 calc R U
C20 C 0.72131(13) 1.01866(14) 0.10354(12) 0.0129(5) Uani 1 1 d . .
C21 C 0.71186(14) 1.07781(16) 0.03961(13) 0.0184(5) Uani 1 1 d . .
H21A H 0.7316 1.1336 0.0565 0.028 Uiso 1 1 calc R U
H21B H 0.6594 1.0830 0.0159 0.028 Uiso 1 1 calc R U
H21C H 0.7384 1.0554 0.0048 0.028 Uiso 1 1 calc R U
C22 C 0.60605(14) 0.91708(17) -0.01192(14) 0.0218(6) Uani 1 1 d . .
H22A H 0.6400 0.9502 -0.0332 0.033 Uiso 1 1 calc R U
H22B H 0.5579 0.9140 -0.0465 0.033 Uiso 1 1 calc R U
H22C H 0.6257 0.8598 -0.0010 0.033 Uiso 1 1 calc R U
C23 C 0.59760(13) 0.95934(15) 0.05803(13) 0.0153(5) Uani 1 1 d . .
H23 H 0.5775 1.0176 0.0460 0.018 Uiso 1 1 calc R U
C24 C 0.54344(13) 0.90950(16) 0.09049(14) 0.0194(6) Uani 1 1 d . .
H24A H 0.5599 0.8506 0.0979 0.029 Uiso 1 1 calc R U
H24B H 0.4946 0.9113 0.0571 0.029 Uiso 1 1 calc R U
H24C H 0.5410 0.9345 0.1373 0.029 Uiso 1 1 calc R U
C25 C 0.91579(14) 0.84658(16) 0.24102(16) 0.0233(6) Uani 1 1 d . .
H25A H 0.9440 0.8977 0.2610 0.028 Uiso 1 1 calc R U
H25B H 0.9053 0.8487 0.1872 0.028 Uiso 1 1 calc R U
C26 C 0.95799(18) 0.7678(2) 0.2693(2) 0.0489(10) Uani 1 1 d . .
H26A H 0.9585 0.7283 0.2288 0.059 Uiso 1 1 calc R U
H26B H 1.0095 0.7821 0.2937 0.059 Uiso 1 1 calc R U
C27 C 0.9224(2) 0.7308(3) 0.3187(3) 0.094(2) Uani 1 1 d . .
H27A H 0.9508 0.7423 0.3690 0.112 Uiso 1 1 calc R U
H27B H 0.9203 0.6687 0.3115 0.112 Uiso 1 1 calc R U
C28 C 0.84882(15) 0.76366(16) 0.30915(15) 0.0238(6) Uani 1 1 d . .
H28A H 0.8381 0.7766 0.3568 0.029 Uiso 1 1 calc R U
H28B H 0.8121 0.7223 0.2832 0.029 Uiso 1 1 calc R U
C29 C 0.73502(13) 0.40037(14) 0.31612(13) 0.0140(5) Uani 1 1 d . .
C30 C 0.69933(13) 0.35516(15) 0.36109(13) 0.0152(5) Uani 1 1 d . .
H30 H 0.7283 0.3261 0.4019 0.018 Uiso 1 1 calc R U
C31 C 0.62299(14) 0.35099(16) 0.34851(13) 0.0183(6) Uani 1 1 d . .
H31 H 0.6009 0.3199 0.3808 0.022 Uiso 1 1 calc R U
C32 C 0.57910(14) 0.39192(16) 0.28920(14) 0.0203(6) Uani 1 1 d . .
H32 H 0.5270 0.3898 0.2807 0.024 Uiso 1 1 calc R U
C33 C 0.61244(14) 0.43610(16) 0.24243(14) 0.0212(6) Uani 1 1 d . .
H33 H 0.5831 0.4641 0.2012 0.025 Uiso 1 1 calc R U
C34 C 0.68874(14) 0.43950(15) 0.25587(14) 0.0184(5) Uani 1 1 d . .
H34 H 0.7104 0.4696 0.2228 0.022 Uiso 1 1 calc R U
C35 C 0.86984(13) 0.33899(15) 0.38364(13) 0.0141(5) Uani 1 1 d . .
C36 C 0.91132(14) 0.27877(16) 0.35662(15) 0.0219(6) Uani 1 1 d . .
H36 H 0.9129 0.2818 0.3068 0.026 Uiso 1 1 calc R U
C37 C 0.95046(15) 0.21464(17) 0.39945(16) 0.0288(7) Uani 1 1 d . .
H37 H 0.9783 0.1756 0.3787 0.035 Uiso 1 1 calc R U
C38 C 0.94914(15) 0.20743(16) 0.47180(15) 0.0261(6) Uani 1 1 d . .
H38 H 0.9756 0.1636 0.5011 0.031 Uiso 1 1 calc R U
C39 C 0.90856(13) 0.26532(16) 0.50089(14) 0.0201(6) Uani 1 1 d . .
H39 H 0.9068 0.2613 0.5506 0.024 Uiso 1 1 calc R U
C40 C 0.87042(13) 0.32917(15) 0.45749(13) 0.0155(5) Uani 1 1 d . .
H40 H 0.8433 0.3683 0.4789 0.019 Uiso 1 1 calc R U
C41 C 0.84103(13) 0.50368(14) 0.38550(13) 0.0134(5) Uani 1 1 d . .
C42 C 0.91269(13) 0.52518(15) 0.42308(13) 0.0153(5) Uani 1 1 d . .
H42 H 0.9521 0.4898 0.4177 0.018 Uiso 1 1 calc R U
C43 C 0.92882(14) 0.59564(15) 0.46776(14) 0.0187(6) Uani 1 1 d . .
H43 H 0.9784 0.6075 0.4919 0.022 Uiso 1 1 calc R U
C44 C 0.87293(14) 0.64873(15) 0.47728(14) 0.0196(6) Uani 1 1 d . .
H44 H 0.8835 0.6969 0.5080 0.023 Uiso 1 1 calc R U
C45 C 0.80158(14) 0.63001(15) 0.44109(14) 0.0202(6) Uani 1 1 d . .
H45 H 0.7625 0.6656 0.4471 0.024 Uiso 1 1 calc R U
C46 C 0.78610(14) 0.55954(15) 0.39588(13) 0.0170(5) Uani 1 1 d . .
H46 H 0.7365 0.5489 0.3711 0.020 Uiso 1 1 calc R U
C47 C 0.85155(13) 0.42776(15) 0.25899(13) 0.0156(5) Uani 1 1 d . .
C48 C 0.89990(14) 0.48994(17) 0.24602(14) 0.0210(6) Uani 1 1 d . .
H48 H 0.9187 0.5299 0.2833 0.025 Uiso 1 1 calc R U
C49 C 0.92187(15) 0.49593(19) 0.18062(15) 0.0299(7) Uani 1 1 d . .
H49 H 0.9545 0.5398 0.1741 0.036 Uiso 1 1 calc R U
C50 C 0.89655(15) 0.4386(2) 0.12551(15) 0.0308(7) Uani 1 1 d . .
H50 H 0.9121 0.4418 0.0812 0.037 Uiso 1 1 calc R U
C51 C 0.84816(15) 0.3764(2) 0.13588(15) 0.0295(7) Uani 1 1 d . .
H51 H 0.8295 0.3370 0.0981 0.035 Uiso 1 1 calc R U
C52 C 0.82670(14) 0.37111(17) 0.20090(14) 0.0239(6) Uani 1 1 d . .
H52 H 0.7937 0.3273 0.2066 0.029 Uiso 1 1 calc R U
C53 C 0.56606(16) 1.2214(2) 0.54380(17) 0.0355(7) Uani 1 1 d . .
H53A H 0.5480 1.2138 0.5886 0.043 Uiso 1 1 calc R U
H53B H 0.5733 1.2826 0.5367 0.043 Uiso 1 1 calc R U
C54 C 0.63733(17) 1.17388(19) 0.54968(18) 0.0359(7) Uani 1 1 d . .
H54A H 0.6661 1.1704 0.6008 0.043 Uiso 1 1 calc R U
H54B H 0.6679 1.2005 0.5196 0.043 Uiso 1 1 calc R U
C55 C 0.60971(17) 1.08716(18) 0.52033(17) 0.0347(7) Uani 1 1 d . .
H55A H 0.6471 1.0567 0.5008 0.042 Uiso 1 1 calc R U
H55B H 0.5956 1.0521 0.5583 0.042 Uiso 1 1 calc R U
C56 C 0.54344(18) 1.11008(19) 0.46056(17) 0.0392(8) Uani 1 1 d . .
H56A H 0.5579 1.1181 0.4139 0.047 Uiso 1 1 calc R U
H56B H 0.5060 1.0646 0.4542 0.047 Uiso 1 1 calc R U
B1 B 0.82439(15) 0.41726(17) 0.33516(15) 0.0139(6) Uani 1 1 d . .
O1 O 0.84711(9) 0.84125(10) 0.26572(9) 0.0171(4) Uani 1 1 d . .
O2 O 0.51455(12) 1.18698(14) 0.48227(12) 0.0460(6) Uani 1 1 d . .
Th1 Th 0.72964(2) 0.92410(2) 0.23682(2) 0.01009(3) Uani 1 1 d . .
N1 N 0.68739(11) 0.78068(12) 0.19597(10) 0.0140(4) Uani 1 1 d . .
N2 N 0.63768(11) 0.83911(12) 0.28113(10) 0.0138(4) Uani 1 1 d . .
N3 N 0.77722(11) 0.98661(12) 0.35821(10) 0.0149(4) Uani 1 1 d . .
N4 N 0.68382(11) 1.05461(12) 0.28175(11) 0.0138(4) Uani 1 1 d . .
N5 N 0.78267(10) 1.01503(12) 0.15625(10) 0.0130(4) Uani 1 1 d . .
N6 N 0.66773(10) 0.96619(12) 0.11281(10) 0.0126(4) Uani 1 1 d . .

loop_
_atom_site_aniso_label
_atom_site_aniso_U_11
_atom_site_aniso_U_22
_atom_site_aniso_U_33
_atom_site_aniso_U_23
_atom_site_aniso_U_13
_atom_site_aniso_U_12
C1 0.0279(15) 0.0188(13) 0.0166(14) -0.0037(11) 0.0072(11) 0.0016(11)
C2 0.0235(14) 0.0133(12) 0.0176(13) -0.0033(10) 0.0027(11) -0.0002(11)
C3 0.0368(17) 0.0154(14) 0.0373(18) -0.0032(12) 0.0148(14) 0.0003(12)
C4 0.0159(13) 0.0095(12) 0.0172(13) 0.0060(10) 0.0006(10) 0.0010(10)
C5 0.0214(14) 0.0201(14) 0.0267(15) -0.0024(11) 0.0061(12) -0.0060(11)
C6 0.0246(15) 0.0280(15) 0.0228(15) 0.0098(12) 0.0083(12) 0.0048(12)
C7 0.0124(12) 0.0227(13) 0.0148(13) 0.0048(10) 0.0039(10) -0.0002(10)
C8 0.0198(13) 0.0237(13) 0.0180(14) -0.0002(11) 0.0089(11) 0.0000(11)
C9 0.0182(14) 0.0280(15) 0.0206(15) 0.0015(12) -0.0018(11) 0.0001(11)
C10 0.0194(14) 0.0214(13) 0.0140(13) -0.0024(11) -0.0015(11) 0.0010(11)
C11 0.0322(17) 0.0476(19) 0.0191(15) 0.0117(13) -0.0023(13) -0.0082(14)
C12 0.0108(12) 0.0174(13) 0.0126(13) -0.0013(10) 0.0070(10) -0.0029(9)
C13 0.0274(15) 0.0186(13) 0.0187(14) -0.0046(11) 0.0010(12) 0.0014(11)
C14 0.0273(15) 0.0148(13) 0.0229(15) 0.0025(11) 0.0057(12) 0.0035(11)
C15 0.0197(13) 0.0137(12) 0.0158(13) -0.0007(10) 0.0035(11) 0.0061(10)
C16 0.0191(14) 0.0210(13) 0.0249(15) 0.0008(11) 0.0050(12) 0.0080(11)
C17 0.0195(14) 0.0251(14) 0.0235(15) 0.0069(12) 0.0090(12) 0.0006(11)
C18 0.0154(13) 0.0137(12) 0.0196(13) 0.0032(10) 0.0065(10) -0.0009(10)
C19 0.0183(14) 0.0250(15) 0.0273(15) -0.0016(12) 0.0050(12) -0.0067(11)
C20 0.0176(13) 0.0119(12) 0.0108(12) -0.0004(9) 0.0065(10) 0.0036(10)
C21 0.0186(13) 0.0204(13) 0.0167(13) 0.0050(11) 0.0052(11) -0.0001(11)
C22 0.0194(14) 0.0274(14) 0.0162(14) -0.0057(11) -0.0006(11) 0.0025(11)
C23 0.0146(13) 0.0156(12) 0.0142(13) 0.0017(10) 0.0004(10) 0.0029(10)
C24 0.0135(13) 0.0218(14) 0.0199(14) 0.0043(11) -0.0020(11) -0.0021(10)
C25 0.0168(14) 0.0223(14) 0.0340(16) 0.0065(12) 0.0122(12) 0.0031(11)
C26 0.0377(19) 0.0389(19) 0.079(3) 0.0271(18) 0.0313(19) 0.0224(16)
C27 0.076(3) 0.080(3) 0.153(5) 0.092(3) 0.084(3) 0.063(3)
C28 0.0267(15) 0.0190(13) 0.0251(15) 0.0131(12) 0.0047(12) -0.0012(11)
C29 0.0144(13) 0.0120(12) 0.0158(13) -0.0045(10) 0.0038(10) 0.0008(9)
C30 0.0177(13) 0.0138(12) 0.0138(13) -0.0030(10) 0.0030(10) 0.0009(10)
C31 0.0199(14) 0.0203(13) 0.0166(14) -0.0074(11) 0.0081(11) -0.0049(11)
C32 0.0106(13) 0.0274(14) 0.0232(15) -0.0094(12) 0.0044(11) -0.0020(11)
C33 0.0168(13) 0.0244(14) 0.0198(14) -0.0013(11) -0.0011(11) 0.0026(11)
C34 0.0171(13) 0.0204(14) 0.0185(14) -0.0002(11) 0.0056(11) -0.0009(10)
C35 0.0101(12) 0.0138(12) 0.0180(13) -0.0014(10) 0.0026(10) -0.0036(9)
C36 0.0233(14) 0.0213(14) 0.0219(14) -0.0034(11) 0.0071(11) 0.0031(11)
C37 0.0273(16) 0.0209(15) 0.0380(18) -0.0048(13) 0.0071(13) 0.0102(12)
C38 0.0238(15) 0.0168(14) 0.0325(17) 0.0037(12) -0.0035(12) 0.0033(11)
C39 0.0185(13) 0.0196(13) 0.0188(14) 0.0025(11) -0.0022(11) -0.0047(11)
C40 0.0132(12) 0.0144(12) 0.0184(14) -0.0032(10) 0.0030(10) -0.0016(10)
C41 0.0162(13) 0.0128(12) 0.0127(13) 0.0041(10) 0.0063(10) -0.0003(10)
C42 0.0139(13) 0.0167(13) 0.0163(13) 0.0062(10) 0.0056(10) 0.0016(10)
C43 0.0171(13) 0.0189(13) 0.0175(14) 0.0041(10) -0.0012(11) -0.0050(10)
C44 0.0264(15) 0.0134(12) 0.0177(14) -0.0008(10) 0.0030(11) -0.0024(11)
C45 0.0208(14) 0.0160(13) 0.0251(15) 0.0012(11) 0.0081(12) 0.0043(11)
C46 0.0138(13) 0.0184(13) 0.0181(14) 0.0014(10) 0.0026(10) -0.0005(10)
C47 0.0098(12) 0.0216(13) 0.0149(13) 0.0032(11) 0.0020(10) 0.0041(10)
C48 0.0148(13) 0.0305(15) 0.0171(14) 0.0046(11) 0.0025(11) -0.0007(11)
C49 0.0190(15) 0.0467(18) 0.0247(16) 0.0131(14) 0.0068(12) -0.0020(13)
C50 0.0191(15) 0.061(2) 0.0141(14) 0.0074(14) 0.0069(12) 0.0069(14)
C51 0.0223(15) 0.0471(18) 0.0182(15) -0.0072(13) 0.0034(12) 0.0061(13)
C52 0.0203(14) 0.0302(15) 0.0217(15) -0.0023(12) 0.0060(12) -0.0008(12)
C53 0.0303(17) 0.0366(17) 0.0380(18) -0.0122(14) 0.0047(14) 0.0002(14)
C54 0.0322(17) 0.0397(18) 0.0365(18) -0.0142(15) 0.0092(14) -0.0010(14)
C55 0.0416(19) 0.0310(17) 0.0305(17) 0.0001(13) 0.0067(14) 0.0030(14)
C56 0.046(2) 0.0307(17) 0.0361(19) -0.0082(14) 0.0000(15) -0.0004(15)
B1 0.0139(14) 0.0154(14) 0.0129(14) 0.0006(11) 0.0038(11) 0.0001(11)
O1 0.0133(9) 0.0162(9) 0.0226(10) 0.0073(7) 0.0060(7) 0.0020(7)
O2 0.0394(13) 0.0474(14) 0.0427(14) -0.0129(11) -0.0072(11) 0.0121(11)
Th1 0.01093(5) 0.00964(5) 0.00983(5) 0.00084(4) 0.00269(3) 0.00008(4)
N1 0.0149(11) 0.0113(10) 0.0157(11) -0.0006(8) 0.0037(9) 0.0001(8)
N2 0.0144(11) 0.0150(10) 0.0129(11) 0.0026(8) 0.0047(8) -0.0013(8)
N3 0.0149(11) 0.0168(11) 0.0119(11) -0.0001(8) 0.0009(9) 0.0005(8)
N4 0.0153(11) 0.0149(10) 0.0119(11) 0.0005(8) 0.0045(9) 0.0010(8)
N5 0.0123(10) 0.0134(10) 0.0141(11) 0.0010(8) 0.0046(9) -0.0015(8)
N6 0.0134(10) 0.0137(10) 0.0104(10) 0.0018(8) 0.0024(8) 0.0006(8)

loop_
_atom_type_symbol
_atom_type_description
_atom_type_scat_dispersion_real
_atom_type_scat_dispersion_imag
_atom_type_scat_source
C C 0.0033 0.0016 'International Tables Vol C Tables 4.2.6.8 and 6.1.1.4'
H H 0.0000 0.0000 'International Tables Vol C Tables 4.2.6.8 and 6.1.1.4'
B B 0.0013 0.0007 'International Tables Vol C Tables 4.2.6.8 and 6.1.1.4'
O O 0.0106 0.0060 'International Tables Vol C Tables 4.2.6.8 and 6.1.1.4'
Th Th -7.2400 8.8979 'International Tables Vol C Tables 4.2.6.8 and 6.1.1.4'
N N 0.0061 0.0033 'International Tables Vol C Tables 4.2.6.8 and 6.1.1.4'

loop_
_geom_angle_atom_site_label_1
_geom_angle_atom_site_label_2
_geom_angle_atom_site_label_3
_geom_angle
C2 C1 H1A 109.5
C2 C1 H1B 109.5
H1A C1 H1B 109.5
C2 C1 H1C 109.5
H1A C1 H1C 109.5
H1B C1 H1C 109.5
N1 C2 C1 107.59(19)
N1 C2 C3 112.9(2)
C1 C2 C3 109.8(2)
N1 C2 H2 108.8
C1 C2 H2 108.8
C3 C2 H2 108.8
C2 C3 H3A 109.5
C2 C3 H3B 109.5
H3A C3 H3B 109.5
C2 C3 H3C 109.5
H3A C3 H3C 109.5
H3B C3 H3C 109.5
N1 C4 N2 113.9(2)
N1 C4 C5 123.0(2)
N2 C4 C5 123.0(2)
N1 C4 Th1 57.46(12)
N2 C4 Th1 58.17(12)
C5 C4 Th1 164.75(17)
C4 C5 H5A 109.5
C4 C5 H5B 109.5
H5A C5 H5B 109.5
C4 C5 H5C 109.5
H5A C5 H5C 109.5
H5B C5 H5C 109.5
C7 C6 H6A 109.5
C7 C6 H6B 109.5
H6A C6 H6B 109.5
C7 C6 H6C 109.5
H6A C6 H6C 109.5
H6B C6 H6C 109.5
N2 C7 C8 110.05(19)
N2 C7 C6 110.2(2)
C8 C7 C6 110.3(2)
N2 C7 H7 108.7
C8 C7 H7 108.7
C6 C7 H7 108.7
C7 C8 H8A 109.5
C7 C8 H8B 109.5
H8A C8 H8B 109.5
C7 C8 H8C 109.5
H8A C8 H8C 109.5
H8B C8 H8C 109.5
C10 C9 H9A 109.5
C10 C9 H9B 109.5
H9A C9 H9B 109.5
C10 C9 H9C 109.5
H9A C9 H9C 109.5
H9B C9 H9C 109.5
N3 C10 C11 110.1(2)
N3 C10 C9 111.2(2)
C11 C10 C9 111.8(2)
N3 C10 H10 107.9
C11 C10 H10 107.9
C9 C10 H10 107.9
C10 C11 H11A 109.5
C10 C11 H11B 109.5
H11A C11 H11B 109.5
C10 C11 H11C 109.5
H11A C11 H11C 109.5
H11B C11 H11C 109.5
N4 C12 N3 114.7(2)
N4 C12 C13 123.4(2)
N3 C12 C13 121.8(2)
N4 C12 Th1 57.65(12)
N3 C12 Th1 57.85(12)
C13 C12 Th1 171.11(17)
C12 C13 H13A 109.5
C12 C13 H13B 109.5
H13A C13 H13B 109.5
C12 C13 H13C 109.5
H13A C13 H13C 109.5
H13B C13 H13C 109.5
C15 C14 H14A 109.5
C15 C14 H14B 109.5
H14A C14 H14B 109.5
C15 C14 H14C 109.5
H14A C14 H14C 109.5
H14B C14 H14C 109.5
N4 C15 C16 110.02(19)
N4 C15 C14 111.3(2)
C16 C15 C14 110.7(2)
N4 C15 H15 108.3
C16 C15 H15 108.3
C14 C15 H15 108.3
C15 C16 H16A 109.5
C15 C16 H16B 109.5
H16A C16 H16B 109.5
C15 C16 H16C 109.5
H16A C16 H16C 109.5
H16B C16 H16C 109.5
C18 C17 H17A 109.5
C18 C17 H17B 109.5
H17A C17 H17B 109.5
C18 C17 H17C 109.5
H17A C17 H17C 109.5
H17B C17 H17C 109.5
N5 C18 C19 108.97(19)
N5 C18 C17 111.2(2)
C19 C18 C17 111.2(2)
N5 C18 H18 108.5
C19 C18 H18 108.5
C17 C18 H18 108.5
C18 C19 H19A 109.5
C18 C19 H19B 109.5
H19A C19 H19B 109.5
C18 C19 H19C 109.5
H19A C19 H19C 109.5
H19B C19 H19C 109.5
N5 C20 N6 114.4(2)
N5 C20 C21 123.0(2)
N6 C20 C21 122.6(2)
N5 C20 Th1 57.85(12)
N6 C20 Th1 57.13(12)
C21 C20 Th1 171.58(16)
C20 C21 H21A 109.5
C20 C21 H21B 109.5
H21A C21 H21B 109.5
C20 C21 H21C 109.5
H21A C21 H21C 109.5
H21B C21 H21C 109.5
C23 C22 H22A 109.5
C23 C22 H22B 109.5
H22A C22 H22B 109.5
C23 C22 H22C 109.5
H22A C22 H22C 109.5
H22B C22 H22C 109.5
N6 C23 C24 108.76(19)
N6 C23 C22 112.69(19)
C24 C23 C22 109.8(2)
N6 C23 H23 108.5
C24 C23 H23 108.5
C22 C23 H23 108.5
C23 C24 H24A 109.5
C23 C24 H24B 109.5
H24A C24 H24B 109.5
C23 C24 H24C 109.5
H24A C24 H24C 109.5
H24B C24 H24C 109.5
O1 C25 C26 105.3(2)
O1 C25 H25A 110.7
C26 C25 H25A 110.7
O1 C25 H25B 110.7
C26 C25 H25B 110.7
H25A C25 H25B 108.8
C27 C26 C25 107.0(3)
C27 C26 H26A 110.3
C25 C26 H26A 110.3
C27 C26 H26B 110.3
C25 C26 H26B 110.3
H26A C26 H26B 108.6
C26 C27 C28 110.9(3)
C26 C27 H27A 109.5
C28 C27 H27A 109.5
C26 C27 H27B 109.5
C28 C27 H27B 109.5
H27A C27 H27B 108.0
C27 C28 O1 105.3(2)
C27 C28 H28A 110.7
O1 C28 H28A 110.7
C27 C28 H28B 110.7
O1 C28 H28B 110.7
H28A C28 H28B 108.8
C30 C29 C34 115.4(2)
C30 C29 B1 123.8(2)
C34 C29 B1 120.4(2)
C31 C30 C29 122.6(2)
C31 C30 H30 118.7
C29 C30 H30 118.7
C32 C31 C30 120.3(2)
C32 C31 H31 119.9
C30 C31 H31 119.9
C31 C32 C33 118.9(2)
C31 C32 H32 120.6
C33 C32 H32 120.6
C32 C33 C34 120.0(2)
C32 C33 H33 120.0
C34 C33 H33 120.0
C33 C34 C29 122.8(2)
C33 C34 H34 118.6
C29 C34 H34 118.6
C36 C35 C40 114.5(2)
C36 C35 B1 124.3(2)
C40 C35 B1 121.2(2)
C37 C36 C35 122.9(2)
C37 C36 H36 118.5
C35 C36 H36 118.5
C38 C37 C36 120.5(2)
C38 C37 H37 119.8
C36 C37 H37 119.8
C37 C38 C39 118.7(2)
C37 C38 H38 120.6
C39 C38 H38 120.6
C38 C39 C40 120.0(2)
C38 C39 H39 120.0
C40 C39 H39 120.0
C39 C40 C35 123.5(2)
C39 C40 H40 118.3
C35 C40 H40 118.3
C42 C41 C46 114.8(2)
C42 C41 B1 121.3(2)
C46 C41 B1 123.8(2)
C43 C42 C41 123.2(2)
C43 C42 H42 118.4
C41 C42 H42 118.4
C44 C43 C42 120.2(2)
C44 C43 H43 119.9
C42 C43 H43 119.9
C45 C44 C43 118.5(2)
C45 C44 H44 120.8
C43 C44 H44 120.8
C44 C45 C46 120.8(2)
C44 C45 H45 119.6
C46 C45 H45 119.6
C45 C46 C41 122.5(2)
C45 C46 H46 118.8
C41 C46 H46 118.8
C48 C47 C52 114.7(2)
C48 C47 B1 124.9(2)
C52 C47 B1 120.4(2)
C49 C48 C47 122.8(3)
C49 C48 H48 118.6
C47 C48 H48 118.6
C50 C49 C48 120.3(3)
C50 C49 H49 119.8
C48 C49 H49 119.8
C49 C50 C51 118.7(3)
C49 C50 H50 120.7
C51 C50 H50 120.7
C50 C51 C52 120.5(3)
C50 C51 H51 119.8
C52 C51 H51 119.8
C51 C52 C47 122.9(3)
C51 C52 H52 118.5
C47 C52 H52 118.5
O2 C53 C54 106.4(2)
O2 C53 H53A 110.4
C54 C53 H53A 110.4
O2 C53 H53B 110.4
C54 C53 H53B 110.4
H53A C53 H53B 108.6
C53 C54 C55 101.7(2)
C53 C54 H54A 111.4
C55 C54 H54A 111.4
C53 C54 H54B 111.4
C55 C54 H54B 111.4
H54A C54 H54B 109.3
C56 C55 C54 101.8(2)
C56 C55 H55A 111.4
C54 C55 H55A 111.4
C56 C55 H55B 111.4
C54 C55 H55B 111.4
H55A C55 H55B 109.3
O2 C56 C55 106.7(2)
O2 C56 H56A 110.4
C55 C56 H56A 110.4
O2 C56 H56B 110.4
C55 C56 H56B 110.4
H56A C56 H56B 108.6
C47 B1 C29 109.4(2)
C47 B1 C35 109.69(19)
C29 B1 C35 111.27(19)
C47 B1 C41 111.47(19)
C29 B1 C41 107.65(19)
C35 B1 C41 107.31(19)
C25 O1 C28 108.67(18)
C25 O1 Th1 133.49(14)
C28 O1 Th1 117.35(13)
C56 O2 C53 109.2(2)
N6 Th1 N4 88.78(6)
N6 Th1 N1 84.59(6)
N4 Th1 N1 140.13(6)
N6 Th1 N3 140.17(6)
N4 Th1 N3 54.59(6)
N1 Th1 N3 132.79(6)
N6 Th1 N5 54.43(6)
N4 Th1 N5 87.06(6)
N1 Th1 N5 119.22(6)
N3 Th1 N5 103.45(6)
N6 Th1 N2 105.21(6)
N4 Th1 N2 90.66(6)
N1 Th1 N2 53.90(6)
N3 Th1 N2 91.64(6)
N5 Th1 N2 159.53(6)
N6 Th1 O1 122.85(6)
N4 Th1 O1 136.22(6)
N1 Th1 O1 77.70(6)
N3 Th1 O1 84.35(6)
N5 Th1 O1 88.82(6)
N2 Th1 O1 106.60(6)
N6 Th1 C12 113.77(6)
N4 Th1 C12 27.24(7)
N1 Th1 C12 147.22(6)
N3 Th1 C12 27.61(6)
N5 Th1 C12 93.20(6)
N2 Th1 C12 94.03(6)
O1 Th1 C12 109.89(6)
N6 Th1 C20 27.44(6)
N4 Th1 C20 85.23(6)
N1 Th1 C20 104.72(6)
N3 Th1 C20 122.41(6)
N5 Th1 C20 27.19(6)
N2 Th1 C20 132.34(7)
O1 Th1 C20 108.84(6)
C12 Th1 C20 102.66(6)
N6 Th1 C4 91.64(6)
N4 Th1 C4 114.50(7)
N1 Th1 C4 27.05(6)
N3 Th1 C4 116.01(7)
N5 Th1 C4 140.52(7)
N2 Th1 C4 27.40(6)
O1 Th1 C4 95.60(6)
C12 Th1 C4 121.42(7)
C20 Th1 C4 117.85(7)
C4 N1 C2 123.5(2)
C4 N1 Th1 95.49(14)
C2 N1 Th1 135.73(15)
C4 N2 C7 120.86(19)
C4 N2 Th1 94.43(14)
C7 N2 Th1 144.69(15)
C12 N3 C10 119.7(2)
C12 N3 Th1 94.54(14)
C10 N3 Th1 145.40(15)
C12 N4 C15 120.49(19)
C12 N4 Th1 95.11(14)
C15 N4 Th1 141.82(15)
C20 N5 C18 121.01(19)
C20 N5 Th1 94.97(14)
C18 N5 Th1 142.01(15)
C20 N6 C23 121.45(19)
C20 N6 Th1 95.43(14)
C23 N6 Th1 142.70(14)

loop_
_geom_bond_atom_site_label_1
_geom_bond_atom_site_label_2
_geom_bond_distance
C1 C2 1.525(3)
C1 H1A 0.9800
C1 H1B 0.9800
C1 H1C 0.9800
C2 N1 1.473(3)
C2 C3 1.525(3)
C2 H2 1.0000
C3 H3A 0.9800
C3 H3B 0.9800
C3 H3C 0.9800
C4 N1 1.329(3)
C4 N2 1.343(3)
C4 C5 1.508(3)
C4 Th1 2.909(2)
C5 H5A 0.9800
C5 H5B 0.9800
C5 H5C 0.9800
C6 C7 1.521(3)
C6 H6A 0.9800
C6 H6B 0.9800
C6 H6C 0.9800
C7 N2 1.469(3)
C7 C8 1.520(3)
C7 H7 1.0000
C8 H8A 0.9800
C8 H8B 0.9800
C8 H8C 0.9800
C9 C10 1.520(4)
C9 H9A 0.9800
C9 H9B 0.9800
C9 H9C 0.9800
C10 N3 1.476(3)
C10 C11 1.516(4)
C10 H10 1.0000
C11 H11A 0.9800
C11 H11B 0.9800
C11 H11C 0.9800
C12 N4 1.333(3)
C12 N3 1.349(3)
C12 C13 1.510(3)
C12 Th1 2.901(2)
C13 H13A 0.9800
C13 H13B 0.9800
C13 H13C 0.9800
C14 C15 1.519(3)
C14 H14A 0.9800
C14 H14B 0.9800
C14 H14C 0.9800
C15 N4 1.477(3)
C15 C16 1.512(3)
C15 H15 1.0000
C16 H16A 0.9800
C16 H16B 0.9800
C16 H16C 0.9800
C17 C18 1.528(3)
C17 H17A 0.9800
C17 H17B 0.9800
C17 H17C 0.9800
C18 N5 1.472(3)
C18 C19 1.514(4)
C18 H18 1.0000
C19 H19A 0.9800
C19 H19B 0.9800
C19 H19C 0.9800
C20 N5 1.331(3)
C20 N6 1.343(3)
C20 C21 1.505(3)
C20 Th1 2.902(2)
C21 H21A 0.9800
C21 H21B 0.9800
C21 H21C 0.9800
C22 C23 1.523(3)
C22 H22A 0.9800
C22 H22B 0.9800
C22 H22C 0.9800
C23 N6 1.470(3)
C23 C24 1.522(3)
C23 H23 1.0000
C24 H24A 0.9800
C24 H24B 0.9800
C24 H24C 0.9800
C25 O1 1.469(3)
C25 C26 1.503(4)
C25 H25A 0.9900
C25 H25B 0.9900
C26 C27 1.397(5)
C26 H26A 0.9900
C26 H26B 0.9900
C27 C28 1.442(4)
C27 H27A 0.9900
C27 H27B 0.9900
C28 O1 1.472(3)
C28 H28A 0.9900
C28 H28B 0.9900
C29 C30 1.396(3)
C29 C34 1.401(3)
C29 B1 1.646(4)
C30 C31 1.392(3)
C30 H30 0.9500
C31 C32 1.384(4)
C31 H31 0.9500
C32 C33 1.385(4)
C32 H32 0.9500
C33 C34 1.390(4)
C33 H33 0.9500
C34 H34 0.9500
C35 C36 1.398(3)
C35 C40 1.403(3)
C35 B1 1.650(4)
C36 C37 1.392(4)
C36 H36 0.9500
C37 C38 1.379(4)
C37 H37 0.9500
C38 C39 1.383(4)
C38 H38 0.9500
C39 C40 1.387(3)
C39 H39 0.9500
C40 H40 0.9500
C41 C42 1.402(3)
C41 C46 1.403(3)
C41 B1 1.652(4)
C42 C43 1.387(3)
C42 H42 0.9500
C43 C44 1.385(4)
C43 H43 0.9500
C44 C45 1.380(4)
C44 H44 0.9500
C45 C46 1.392(3)
C45 H45 0.9500
C46 H46 0.9500
C47 C48 1.396(3)
C47 C52 1.408(4)
C47 B1 1.645(4)
C48 C49 1.396(4)
C48 H48 0.9500
C49 C50 1.378(4)
C49 H49 0.9500
C50 C51 1.381(4)
C50 H50 0.9500
C51 C52 1.383(4)
C51 H51 0.9500
C52 H52 0.9500
C53 O2 1.431(4)
C53 C54 1.511(4)
C53 H53A 0.9900
C53 H53B 0.9900
C54 C55 1.522(4)
C54 H54A 0.9900
C54 H54B 0.9900
C55 C56 1.510(4)
C55 H55A 0.9900
C55 H55B 0.9900
C56 O2 1.429(4)
C56 H56A 0.9900
C56 H56B 0.9900
O1 Th1 2.5038(16)
Th1 N6 2.4489(19)
Th1 N4 2.4606(19)
Th1 N1 2.4636(19)
Th1 N3 2.4639(19)
Th1 N5 2.4666(19)
Th1 N2 2.4788(19)
